data_4075651
loop_
_publ_author_name
'Piechaczyk, Olivier'
'Doux, Marjolaine'
'Ricard, Louis'
'le Floch, Pascal'

_publ_section_title
;
 Synthesis of 1-Phosphabarrelene Phosphine Sulfide Substituted
 Palladium(II) Complexes:&#x00A0; Application in the Catalyzed Suzuki
 Cross-Coupling Process and in the Allylation of Secondary Amines
;
_journal_issue 6
_journal_name_full Organometallics
_journal_page_first 1204
_journal_paper_doi 10.1021/om0490278
_journal_volume 24
_journal_year 2005
_chemical_formula_sum 'C37 H32 Cl4 O4 P2 Pd S'
_chemical_formula_weight 882.83
_chemical_name_systematic
; 
 ? 
;
_space_group_IT_number 19
_symmetry_cell_setting orthorhombic
_symmetry_space_group_name_Hall 'P 2ac 2ab'
_symmetry_space_group_name_H-M 'P 21 21 21'
_atom_sites_solution_hydrogens geom
_atom_sites_solution_primary direct
_atom_sites_solution_secondary difmap
_audit_creation_method SHELXL-97
_cell_angle_alpha 90.00
_cell_angle_beta 90.00
_cell_angle_gamma 90.00
_cell_formula_units_Z 4
_cell_length_a 11.0880(10)
_cell_length_b 17.2800(10)
_cell_length_c 19.3660(10)
_cell_measurement_reflns_used 251
_cell_measurement_temperature 150.0(1)
_cell_measurement_theta_max 20.0
_cell_measurement_theta_min 3.0
_cell_volume 3710.5(4)
_computing_structure_refinement 'SHELXL-97 (Sheldrick, 1997)'
_computing_structure_solution 'SHELXS-97 (Sheldrick, 1990)'
_diffrn_ambient_temperature 150.0(1)
_diffrn_measured_fraction_theta_full 0.998
_diffrn_measured_fraction_theta_max 0.998
_diffrn_measurement_device_type KappaCCD
_diffrn_measurement_method 'phi and omega scans'
_diffrn_radiation_monochromator graphite
_diffrn_radiation_source 'fine-focus sealed tube'
_diffrn_radiation_type MoK\a
_diffrn_radiation_wavelength 0.71069
_diffrn_reflns_av_R_equivalents 0.0372
_diffrn_reflns_av_sigmaI/netI 0.0650
_diffrn_reflns_limit_h_max 15
_diffrn_reflns_limit_h_min -9
_diffrn_reflns_limit_k_max 24
_diffrn_reflns_limit_k_min -24
_diffrn_reflns_limit_l_max 25
_diffrn_reflns_limit_l_min -27
_diffrn_reflns_number 24611
_diffrn_reflns_theta_full 30.00
_diffrn_reflns_theta_max 30.00
_diffrn_reflns_theta_min 2.99
_exptl_absorpt_coefficient_mu 0.970
_exptl_absorpt_correction_T_max 0.9264
_exptl_absorpt_correction_T_min 0.8149
_exptl_absorpt_correction_type multi-scan
_exptl_crystal_colour 'pale orange'
_exptl_crystal_density_diffrn 1.580
_exptl_crystal_density_method 'not measured'
_exptl_crystal_description plate
_exptl_crystal_F_000 1784
_exptl_crystal_size_max 0.22
_exptl_crystal_size_mid 0.14
_exptl_crystal_size_min 0.08
_refine_diff_density_max 0.610
_refine_diff_density_min -0.525
_refine_diff_density_rms 0.093
_refine_ls_abs_structure_details 'Flack H D (1983), Acta Cryst. A39, 876-881'
_refine_ls_abs_structure_Flack 0.201(19)
_refine_ls_extinction_method none
_refine_ls_goodness_of_fit_ref 1.008
_refine_ls_hydrogen_treatment mixed
_refine_ls_matrix_type full
_refine_ls_number_parameters 446
_refine_ls_number_reflns 10818
_refine_ls_number_restraints 0
_refine_ls_restrained_S_all 1.008
_refine_ls_R_factor_all 0.0522
_refine_ls_R_factor_gt 0.0347
_refine_ls_shift/su_max 0.002
_refine_ls_shift/su_mean 0.000
_refine_ls_structure_factor_coef Fsqd
_refine_ls_weighting_details 'calc w=1/[\s^2^(Fo^2^)+(0.0415P)^2^+0.0000P] where P=(Fo^2^+2Fc^2^)/3'
_refine_ls_weighting_scheme calc
_refine_ls_wR_factor_gt 0.0723
_refine_ls_wR_factor_ref 0.0903
_reflns_number_gt 8689
_reflns_number_total 10818
_reflns_threshold_expression >2sigma(I)
_cod_data_source_file om0490278si20041209_043611.cif
_cod_data_source_block pdbarelene
_cod_depositor_comments
;
The following automatic conversions were performed:

'_symmetry_cell_setting' value 'Orthorhombic' changed to
'orthorhombic' according to
/home/saulius/struct/CIF-dictionaries/cif_core.dic dictionary named
'cif_core.dic' version 2.4.1 from 2010-06-29.

Automatic conversion script
Id: cif_fix_values 1715 2011-07-08 13:25:40Z adriana 
;
_cod_original_sg_symbol_H-M 'P212121     '
_cod_database_code 4075651

loop_
_symmetry_equiv_pos_as_xyz
'x, y, z'
'-x+1/2, -y, z+1/2'
'x+1/2, -y+1/2, -z'
'-x, y+1/2, -z+1/2'

loop_
_atom_site_label
_atom_site_type_symbol
_atom_site_fract_x
_atom_site_fract_y
_atom_site_fract_z
_atom_site_U_iso_or_equiv
_atom_site_adp_type
_atom_site_occupancy
_atom_site_symmetry_multiplicity
_atom_site_calc_flag
_atom_site_refinement_flags
Pd1 Pd 0.08691(2) 0.856669(13) 0.294452(11) 0.02437(6) Uani 1 1 d .
Cl1 Cl 0.05212(9) 0.74959(5) 0.36717(5) 0.0411(2) Uani 1 1 d .
Cl2 Cl 0.07301(9) 0.79132(4) 0.19036(4) 0.03409(19) Uani 1 1 d .
Cl3 Cl 0.31948(16) 1.40147(9) 0.16168(6) 0.0874(5) Uani 1 1 d .
Cl4 Cl 0.28146(11) 1.27288(6) 0.06777(7) 0.0595(3) Uani 1 1 d .
S1 S 0.11940(8) 0.93079(4) 0.39177(4) 0.02970(19) Uani 1 1 d .
P1 P 0.13155(7) 0.95455(4) 0.22860(4) 0.02168(16) Uani 1 1 d .
P2 P 0.08512(8) 1.04060(4) 0.36084(4) 0.02254(16) Uani 1 1 d .
O1 O -0.0718(2) 0.90921(12) 0.07176(10) 0.0313(5) Uani 1 1 d .
O2 O -0.1454(2) 0.93369(13) 0.17765(11) 0.0305(5) Uani 1 1 d .
O3 O -0.0659(2) 1.07601(13) 0.04142(11) 0.0329(5) Uani 1 1 d .
O4 O 0.1250(2) 1.11537(13) 0.02286(10) 0.0309(5) Uani 1 1 d .
C1 C 0.1304(3) 1.04796(17) 0.27237(15) 0.0235(6) Uani 1 1 d .
C2 C 0.1671(3) 1.10703(17) 0.23291(15) 0.0214(6) Uani 1 1 d .
C3 C 0.1978(3) 1.08508(18) 0.15826(15) 0.0215(6) Uani 1 1 d .
H3 H 0.2218 1.1324 0.1319 0.026 Uiso 1 1 calc R
C4 C 0.3048(3) 1.02772(18) 0.16109(15) 0.0220(6) Uani 1 1 d .
C5 C 0.2831(3) 0.95834(17) 0.19123(14) 0.0221(6) Uani 1 1 d .
C6 C 0.0453(3) 0.98331(18) 0.15251(15) 0.0241(7) Uani 1 1 d .
C7 C 0.0890(3) 1.04742(16) 0.12412(14) 0.0228(6) Uani 1 1 d .
C8 C 0.1643(3) 1.10714(18) 0.41624(15) 0.0250(7) Uani 1 1 d .
C9 C 0.1158(3) 1.17832(18) 0.43151(16) 0.0292(7) Uani 1 1 d .
H9 H 0.0395 1.1924 0.4131 0.035 Uiso 1 1 calc R
C10 C 0.1777(4) 1.2296(2) 0.47363(17) 0.0355(8) Uani 1 1 d .
H10 H 0.1448 1.2793 0.4829 0.043 Uiso 1 1 calc R
C11 C 0.2867(4) 1.2089(2) 0.50199(18) 0.0417(10) Uani 1 1 d .
H11 H 0.3282 1.2438 0.5315 0.050 Uiso 1 1 calc R
C12 C 0.3347(3) 1.1383(3) 0.48775(19) 0.0464(10) Uani 1 1 d .
H12 H 0.4100 1.1242 0.5075 0.056 Uiso 1 1 calc R
C13 C 0.2750(3) 1.0862(2) 0.44447(18) 0.0373(8) Uani 1 1 d .
H13 H 0.3095 1.0371 0.4345 0.045 Uiso 1 1 calc R
C14 C -0.0721(3) 1.06498(16) 0.36880(15) 0.0250(6) Uani 1 1 d .
C15 C -0.1350(3) 1.10198(18) 0.31715(16) 0.0295(7) Uani 1 1 d .
H15 H -0.0972 1.1125 0.2741 0.035 Uiso 1 1 calc R
C16 C -0.2535(3) 1.1238(2) 0.32808(19) 0.0383(8) Uani 1 1 d .
H16 H -0.2970 1.1503 0.2930 0.046 Uiso 1 1 calc R
C17 C -0.3077(4) 1.1068(2) 0.3902(2) 0.0429(9) Uani 1 1 d .
H17 H -0.3894 1.1213 0.3974 0.052 Uiso 1 1 calc R
C18 C -0.2464(4) 1.0694(2) 0.44172(19) 0.0415(9) Uani 1 1 d .
H18 H -0.2859 1.0579 0.4840 0.050 Uiso 1 1 calc R
C19 C -0.1278(3) 1.04852(19) 0.43226(17) 0.0330(8) Uani 1 1 d .
H19 H -0.0843 1.0234 0.4681 0.040 Uiso 1 1 calc R
C20 C 0.1835(3) 1.18955(17) 0.25173(16) 0.0273(7) Uani 1 1 d .
H20A H 0.1219 1.2209 0.2285 0.041 Uiso 1 1 calc R
H20B H 0.2638 1.2068 0.2373 0.041 Uiso 1 1 calc R
H20C H 0.1755 1.1955 0.3018 0.041 Uiso 1 1 calc R
C21 C 0.4230(3) 1.05618(16) 0.13582(14) 0.0235(6) Uani 1 1 d .
C22 C 0.5270(3) 1.0453(2) 0.17470(17) 0.0295(7) Uani 1 1 d .
H22 H 0.5234 1.0160 0.2162 0.035 Uiso 1 1 calc R
C23 C 0.6363(3) 1.0769(2) 0.15350(19) 0.0355(8) Uani 1 1 d .
H23 H 0.7067 1.0695 0.1807 0.043 Uiso 1 1 calc R
C24 C 0.6425(3) 1.1193(2) 0.09233(18) 0.0357(8) Uani 1 1 d .
H24 H 0.7170 1.1409 0.0777 0.043 Uiso 1 1 calc R
C25 C 0.5397(3) 1.12976(19) 0.05304(18) 0.0333(8) Uani 1 1 d .
H25 H 0.5435 1.1583 0.0112 0.040 Uiso 1 1 calc R
C26 C 0.4303(3) 1.09843(17) 0.07491(15) 0.0275(7) Uani 1 1 d .
H26 H 0.3598 1.1061 0.0478 0.033 Uiso 1 1 calc R
C27 C 0.3637(3) 0.89060(17) 0.19234(15) 0.0249(6) Uani 1 1 d .
C28 C 0.3850(3) 0.84977(19) 0.25286(17) 0.0325(7) Uani 1 1 d .
H28 H 0.3507 0.8673 0.2950 0.039 Uiso 1 1 calc R
C29 C 0.4557(3) 0.7838(2) 0.2525(2) 0.0428(9) Uani 1 1 d .
H29 H 0.4699 0.7562 0.2942 0.051 Uiso 1 1 calc R
C30 C 0.5057(3) 0.7582(2) 0.1910(2) 0.0453(10) Uani 1 1 d .
H30 H 0.5535 0.7126 0.1905 0.054 Uiso 1 1 calc R
C31 C 0.4864(3) 0.7983(2) 0.1310(2) 0.0414(9) Uani 1 1 d .
H31 H 0.5222 0.7809 0.0892 0.050 Uiso 1 1 calc R
C32 C 0.4149(3) 0.86397(18) 0.13099(16) 0.0317(7) Uani 1 1 d .
H32 H 0.4007 0.8910 0.0891 0.038 Uiso 1 1 calc R
C33 C -0.0624(3) 0.93762(17) 0.12770(16) 0.0247(7) Uani 1 1 d .
C34 C -0.2490(3) 0.8863(2) 0.16016(19) 0.0382(9) Uani 1 1 d .
H34A H -0.2862 0.9060 0.1177 0.057 Uiso 1 1 calc R
H34B H -0.3078 0.8882 0.1979 0.057 Uiso 1 1 calc R
H34C H -0.2230 0.8327 0.1530 0.057 Uiso 1 1 calc R
C35 C 0.0377(3) 1.08102(18) 0.05882(15) 0.0264(7) Uani 1 1 d .
C36 C 0.0865(4) 1.1523(2) -0.04098(16) 0.0404(8) Uani 1 1 d .
H36A H 0.0506 1.1135 -0.0716 0.061 Uiso 1 1 calc R
H36B H 0.1562 1.1759 -0.0638 0.061 Uiso 1 1 calc R
H36C H 0.0266 1.1923 -0.0306 0.061 Uiso 1 1 calc R
C37 C 0.2404(4) 1.3675(2) 0.0889(2) 0.0488(10) Uani 1 1 d .
H37A H 0.1527 1.3694 0.0983 0.059 Uiso 1 1 calc R
H37B H 0.2572 1.4018 0.0491 0.059 Uiso 1 1 calc R

loop_
_atom_site_aniso_label
_atom_site_aniso_U_11
_atom_site_aniso_U_22
_atom_site_aniso_U_33
_atom_site_aniso_U_23
_atom_site_aniso_U_13
_atom_site_aniso_U_12
Pd1 0.02363(11) 0.02323(10) 0.02625(11) 0.00264(10) 0.00079(10) -0.00001(11)
Cl1 0.0488(6) 0.0329(4) 0.0416(5) 0.0133(4) -0.0037(4) -0.0057(4)
Cl2 0.0396(5) 0.0284(4) 0.0342(4) -0.0053(3) -0.0007(4) -0.0032(4)
Cl3 0.1269(13) 0.0919(10) 0.0434(6) -0.0051(6) -0.0267(7) 0.0320(9)
Cl4 0.0566(7) 0.0382(5) 0.0836(8) 0.0089(5) 0.0198(6) -0.0034(5)
S1 0.0380(5) 0.0277(4) 0.0234(4) 0.0026(3) 0.0000(3) 0.0053(4)
P1 0.0205(4) 0.0234(4) 0.0211(3) -0.0002(3) 0.0001(3) 0.0000(3)
P2 0.0230(4) 0.0249(3) 0.0197(3) -0.0002(3) 0.0003(3) 0.0015(4)
O1 0.0257(13) 0.0411(12) 0.0272(11) -0.0083(10) -0.0018(10) -0.0019(11)
O2 0.0240(12) 0.0370(12) 0.0306(11) -0.0050(10) 0.0053(10) -0.0057(10)
O3 0.0259(14) 0.0413(13) 0.0314(11) 0.0031(10) -0.0068(10) 0.0021(11)
O4 0.0263(13) 0.0416(12) 0.0250(10) 0.0085(10) -0.0007(9) 0.0020(10)
C1 0.0196(15) 0.0285(15) 0.0224(14) -0.0014(13) -0.0007(12) 0.0006(13)
C2 0.0173(15) 0.0261(14) 0.0206(13) -0.0001(12) -0.0029(12) 0.0007(12)
C3 0.0187(16) 0.0261(15) 0.0199(14) 0.0026(12) 0.0006(12) 0.0001(12)
C4 0.0172(15) 0.0292(16) 0.0197(14) -0.0048(13) -0.0013(12) -0.0006(13)
C5 0.0200(15) 0.0289(15) 0.0174(14) -0.0024(12) -0.0009(12) 0.0019(13)
C6 0.0204(15) 0.0302(16) 0.0217(14) -0.0028(13) 0.0003(12) 0.0004(13)
C7 0.0186(15) 0.0272(14) 0.0225(13) -0.0011(12) 0.0006(13) 0.0024(14)
C8 0.0249(17) 0.0312(16) 0.0191(14) 0.0003(13) -0.0020(12) -0.0020(14)
C9 0.031(2) 0.0301(16) 0.0270(15) -0.0011(14) -0.0009(14) -0.0033(14)
C10 0.044(2) 0.0340(18) 0.0289(17) -0.0011(15) -0.0024(16) -0.0044(17)
C11 0.047(2) 0.048(2) 0.0298(18) -0.0013(17) -0.0079(17) -0.021(2)
C12 0.034(2) 0.061(3) 0.044(2) 0.009(2) -0.0189(17) -0.009(2)
C13 0.034(2) 0.0381(19) 0.0400(19) 0.0033(16) -0.0080(17) -0.0004(16)
C14 0.0227(17) 0.0246(14) 0.0278(15) -0.0048(12) 0.0031(14) -0.0019(13)
C15 0.0299(18) 0.0290(16) 0.0297(16) -0.0002(14) 0.0014(14) 0.0024(14)
C16 0.031(2) 0.0372(19) 0.046(2) -0.0041(16) -0.0019(17) 0.0077(16)
C17 0.029(2) 0.044(2) 0.056(2) -0.013(2) 0.0105(18) 0.0064(17)
C18 0.038(2) 0.0409(19) 0.045(2) -0.0052(17) 0.0195(18) 0.0020(18)
C19 0.035(2) 0.0335(17) 0.0303(16) -0.0012(14) 0.0049(15) 0.0016(15)
C20 0.0293(19) 0.0268(15) 0.0257(16) -0.0018(13) 0.0017(14) 0.0002(14)
C21 0.0205(15) 0.0251(14) 0.0251(14) -0.0030(12) 0.0045(14) -0.0011(13)
C22 0.0243(18) 0.0325(17) 0.0317(17) -0.0001(15) 0.0003(14) 0.0017(14)
C23 0.0211(18) 0.0394(19) 0.046(2) -0.0073(17) -0.0026(16) 0.0004(16)
C24 0.0220(18) 0.0396(19) 0.046(2) -0.0029(16) 0.0069(15) -0.0057(15)
C25 0.0292(18) 0.0353(19) 0.0355(17) 0.0015(15) 0.0087(15) -0.0013(15)
C26 0.0241(18) 0.0326(16) 0.0259(14) -0.0014(13) 0.0036(14) -0.0004(14)
C27 0.0160(14) 0.0266(14) 0.0322(16) -0.0039(13) -0.0005(13) 0.0004(13)
C28 0.0266(18) 0.0344(17) 0.0365(17) 0.0050(15) -0.0030(14) 0.0009(15)
C29 0.032(2) 0.0375(19) 0.059(2) 0.0058(19) -0.0087(19) 0.0010(17)
C30 0.0259(19) 0.0312(18) 0.079(3) -0.011(2) -0.012(2) 0.0051(16)
C31 0.027(2) 0.0381(19) 0.059(2) -0.0187(19) -0.0013(18) 0.0032(16)
C32 0.0252(16) 0.0338(16) 0.0363(16) -0.0093(14) 0.0025(15) 0.0013(18)
C33 0.0201(17) 0.0253(15) 0.0288(15) 0.0011(13) -0.0016(13) 0.0008(12)
C34 0.0217(18) 0.049(2) 0.044(2) -0.0057(17) 0.0040(16) -0.0126(16)
C35 0.0264(17) 0.0296(16) 0.0231(15) -0.0011(13) 0.0006(13) 0.0025(14)
C36 0.044(2) 0.052(2) 0.0252(15) 0.0138(16) -0.0064(16) 0.005(2)
C37 0.047(3) 0.050(2) 0.049(2) 0.0028(19) -0.0012(19) 0.012(2)

loop_
_atom_type_symbol
_atom_type_description
_atom_type_scat_dispersion_real
_atom_type_scat_dispersion_imag
_atom_type_scat_source
C C 0.0033 0.0016 'International Tables Vol C Tables 4.2.6.8 and 6.1.1.4'
H H 0.0000 0.0000 'International Tables Vol C Tables 4.2.6.8 and 6.1.1.4'
O O 0.0106 0.0060 'International Tables Vol C Tables 4.2.6.8 and 6.1.1.4'
P P 0.1023 0.0942 'International Tables Vol C Tables 4.2.6.8 and 6.1.1.4'
S S 0.1246 0.1234 'International Tables Vol C Tables 4.2.6.8 and 6.1.1.4'
Cl Cl 0.1484 0.1585 'International Tables Vol C Tables 4.2.6.8 and 6.1.1.4'
Pd Pd -0.9988 1.0072 'International Tables Vol C Tables 4.2.6.8 and 6.1.1.4'

loop_
_geom_angle_atom_site_label_1
_geom_angle_atom_site_label_2
_geom_angle_atom_site_label_3
_geom_angle
P1 Pd1 S1 90.67(3)
P1 Pd1 Cl2 83.33(3)
S1 Pd1 Cl2 172.87(3)
P1 Pd1 Cl1 176.26(4)
S1 Pd1 Cl1 88.47(3)
Cl2 Pd1 Cl1 97.26(3)
P2 S1 Pd1 104.43(4)
C1 P1 C6 97.50(14)
C1 P1 C5 99.13(14)
C6 P1 C5 98.74(13)
C1 P1 Pd1 114.46(10)
C6 P1 Pd1 124.45(11)
C5 P1 Pd1 117.93(10)
C1 P2 C14 109.67(14)
C1 P2 C8 112.85(15)
C14 P2 C8 105.75(15)
C1 P2 S1 107.28(11)
C14 P2 S1 112.07(11)
C8 P2 S1 109.30(11)
C33 O2 C34 113.9(2)
C35 O4 C36 115.2(3)
C2 C1 P2 133.3(2)
C2 C1 P1 114.0(2)
P2 C1 P1 112.59(16)
C1 C2 C20 129.1(3)
C1 C2 C3 114.7(3)
C20 C2 C3 116.3(3)
C7 C3 C2 109.8(2)
C7 C3 C4 110.5(2)
C2 C3 C4 107.2(2)
C5 C4 C21 126.4(3)
C5 C4 C3 116.5(3)
C21 C4 C3 117.0(3)
C4 C5 C27 127.0(3)
C4 C5 P1 111.4(2)
C27 C5 P1 121.5(2)
C7 C6 C33 126.4(3)
C7 C6 P1 111.7(2)
C33 C6 P1 121.9(2)
C6 C7 C35 122.1(3)
C6 C7 C3 117.8(3)
C35 C7 C3 120.0(3)
C9 C8 C13 119.6(3)
C9 C8 P2 120.6(3)
C13 C8 P2 119.8(3)
C8 C9 C10 120.3(3)
C11 C10 C9 120.3(4)
C12 C11 C10 119.8(3)
C11 C12 C13 121.0(4)
C8 C13 C12 119.1(3)
C15 C14 C19 120.4(3)
C15 C14 P2 122.5(2)
C19 C14 P2 117.0(3)
C14 C15 C16 119.8(3)
C17 C16 C15 119.4(4)
C18 C17 C16 121.4(4)
C17 C18 C19 120.1(3)
C18 C19 C14 118.9(3)
C26 C21 C22 118.8(3)
C26 C21 C4 120.4(3)
C22 C21 C4 120.6(3)
C21 C22 C23 120.7(3)
C22 C23 C24 120.0(3)
C25 C24 C23 119.7(3)
C24 C25 C26 120.0(3)
C21 C26 C25 120.8(3)
C28 C27 C32 118.8(3)
C28 C27 C5 121.3(3)
C32 C27 C5 119.8(3)
C29 C28 C27 120.8(3)
C28 C29 C30 119.6(4)
C31 C30 C29 120.4(3)
C30 C31 C32 120.3(4)
C31 C32 C27 120.2(3)
O1 C33 O2 125.2(3)
O1 C33 C6 124.9(3)
O2 C33 C6 109.9(2)
O3 C35 O4 125.5(3)
O3 C35 C7 124.8(3)
O4 C35 C7 109.6(3)
Cl4 C37 Cl3 111.7(2)

loop_
_geom_bond_atom_site_label_1
_geom_bond_atom_site_label_2
_geom_bond_distance
Pd1 P1 2.1753(8)
Pd1 S1 2.3070(8)
Pd1 Cl2 2.3158(8)
Pd1 Cl1 2.3570(8)
Cl3 C37 1.761(4)
Cl4 C37 1.745(4)
S1 P2 2.0257(11)
P1 C1 1.823(3)
P1 C6 1.825(3)
P1 C5 1.831(3)
P2 C1 1.790(3)
P2 C14 1.800(4)
P2 C8 1.801(3)
O1 C33 1.194(3)
O2 C33 1.337(4)
O2 C34 1.451(4)
O3 C35 1.200(4)
O4 C35 1.333(4)
O4 C36 1.455(4)
C1 C2 1.339(4)
C2 C20 1.483(4)
C2 C3 1.533(4)
C3 C7 1.522(4)
C3 C4 1.547(4)
C4 C5 1.355(4)
C4 C21 1.482(4)
C5 C27 1.472(4)
C6 C7 1.328(4)
C6 C33 1.510(4)
C7 C35 1.504(4)
C8 C9 1.375(4)
C8 C13 1.392(5)
C9 C10 1.387(5)
C10 C11 1.374(5)
C11 C12 1.359(5)
C12 C13 1.397(5)
C14 C15 1.377(4)
C14 C19 1.405(4)
C15 C16 1.383(5)
C16 C17 1.376(5)
C17 C18 1.370(5)
C18 C19 1.377(5)
C21 C26 1.390(4)
C21 C22 1.391(4)
C22 C23 1.391(5)
C23 C24 1.395(5)
C24 C25 1.383(5)
C25 C26 1.394(5)
C27 C28 1.388(4)
C27 C32 1.395(4)
C28 C29 1.384(5)
C29 C30 1.386(6)
C30 C31 1.370(6)
C31 C32 1.384(5)
